data_2238980
loop_
_publ_author_name
'Flores, Alex Fabiani Claro'
'de Vicenti, Juliano Rosa'
'Pizzuti, Lucas'
'Campos, Patrick Teixeira'

_publ_section_title
;
 (<i>S</i>,<i>Z</i>)-3-Phenyl-2-[(1,1,1-trichloro-7-methoxy-2,7-dioxohept-3-en-4-yl)amino]propanoic
 acid monohydrate
;
_journal_coeditor_code PK2509
_journal_issue 2
_journal_name_full 'Acta Crystallographica Section E'
_journal_page_first o169
_journal_page_last o170
_journal_paper_doi 10.1107/S1600536814000154
_journal_volume 70
_journal_year 2014
_chemical_formula_iupac 'C17 H18 Cl3 N O5, H2 O'
_chemical_formula_moiety 'C17 H18 Cl3 N O5, H2 O'
_chemical_formula_sum 'C17 H20 Cl3 N O6'
_chemical_formula_weight 440.69
_chemical_melting_point 393
_chemical_name_common 'enaminone propanoic acid'
_chemical_name_systematic
'(<i>S</i>,<i>Z</i>)-3-Phenyl-2-[(1,1,1-trichloro-7-methoxy-2,7-dioxohept-3-en-4-yl)amino]propanoic acid monohydrate'
_space_group_crystal_system triclinic
_space_group_IT_number 1
_space_group_name_Hall 'P 1'
_space_group_name_H-M_alt 'P 1'
_symmetry_space_group_name_Hall 'P 1'
_symmetry_space_group_name_H-M 'P 1'
_atom_sites_solution_hydrogens mixed
_audit_creation_method SHELXL-2013
_cell_angle_alpha 87.720(19)
_cell_angle_beta 85.696(17)
_cell_angle_gamma 85.649(17)
_cell_formula_units_Z 1
_cell_length_a 5.6684(16)
_cell_length_b 8.601(3)
_cell_length_c 10.336(3)
_cell_measurement_reflns_used 3866
_cell_measurement_temperature 296(2)
_cell_measurement_theta_max 25.513
_cell_measurement_theta_min 3.039
_cell_volume 500.8(3)
_computing_cell_refinement 'SAINT (Bruker, 2009)'
_computing_data_collection 'APEX2 (Bruker, 2009)'
_computing_data_reduction 'SAINT (Bruker, 2009)'
_computing_molecular_graphics 'DIAMOND (Brandenburg, 2006)'
_computing_publication_material 'publCIF (Westrip, 2010)'
_computing_structure_refinement 'SHELXL2013 (Sheldrick, 2008)'
_computing_structure_solution 'SHELXS97 (Sheldrick, 2008)'
_diffrn_ambient_temperature 296(2)
_diffrn_measured_fraction_theta_full 0.999
_diffrn_measured_fraction_theta_max 0.990
_diffrn_measurement_device_type 'Bruker APEXII CCD'
_diffrn_measurement_method '\f and \w scans'
_diffrn_radiation_monochromator 'Graphite monochromator'
_diffrn_radiation_type MoK\a
_diffrn_radiation_wavelength 0.71073
_diffrn_reflns_av_R_equivalents 0.0243
_diffrn_reflns_limit_h_max 8
_diffrn_reflns_limit_h_min -8
_diffrn_reflns_limit_k_max 12
_diffrn_reflns_limit_k_min -12
_diffrn_reflns_limit_l_max 14
_diffrn_reflns_limit_l_min -14
_diffrn_reflns_number 13424
_diffrn_reflns_theta_full 25.242
_diffrn_reflns_theta_max 30.742
_diffrn_reflns_theta_min 2.376
_exptl_absorpt_coefficient_mu 0.491
_exptl_absorpt_correction_T_max 1
_exptl_absorpt_correction_T_min 0.880962
_exptl_absorpt_correction_type gaussian
_exptl_absorpt_process_details
;
(XPREP; Bruker, 2006)
;
_exptl_crystal_colour colorless
_exptl_crystal_density_diffrn 1.461
_exptl_crystal_description blade
_exptl_crystal_F_000 228
_exptl_crystal_size_max 0.980
_exptl_crystal_size_mid 0.300
_exptl_crystal_size_min 0.120
_refine_diff_density_max 0.405
_refine_diff_density_min -0.323
_refine_ls_abs_structure_details
;
Flack parameter determined using 1984 quotients
[(<i>I</i>^+^)-(<i>I</i>^-^)]/[(<i>I</i>^+^)+(<i>I</i>^-^)]
(Parsons <i>et al.</i>, 2013)
;
_refine_ls_abs_structure_Flack 0.04(2)
_refine_ls_extinction_method none
_refine_ls_goodness_of_fit_ref 1.041
_refine_ls_hydrogen_treatment mixed
_refine_ls_matrix_type full
_refine_ls_number_parameters 256
_refine_ls_number_reflns 6020
_refine_ls_number_restraints 3
_refine_ls_restrained_S_all 1.041
_refine_ls_R_factor_all 0.0525
_refine_ls_R_factor_gt 0.0396
_refine_ls_shift/su_max 0.000
_refine_ls_shift/su_mean 0.000
_refine_ls_structure_factor_coef Fsqd
_refine_ls_weighting_details 'w=1/[\s^2^(Fo^2^)+(0.0502P)^2^+0.0376P] where P=(Fo^2^+2Fc^2^)/3'
_refine_ls_weighting_scheme calc
_refine_ls_wR_factor_gt 0.0966
_refine_ls_wR_factor_ref 0.1046
_reflns_number_gt 4784
_reflns_number_total 6020
_reflns_threshold_expression I>2\s(I)
_cod_data_source_file pk2509sup1.cif
_cod_data_source_block I
_cod_original_cell_volume 500.8(2)
_cod_database_code 2238980
_cod_database_fobs_code 2238980
_shelx_space_group_comment
;
The symmetry employed for this shelxl refinement is uniquely defined
by the following loop, which should always be used as a source of
symmetry information in preference to the above space-group names.
They are only intended as comments.
;
_shelx_estimated_absorpt_t_min 0.645
_shelx_estimated_absorpt_t_max 0.943
_shelxl_version_number .2013

loop_
_space_group_symop_operation_xyz
'x, y, z'

loop_
_atom_site_type_symbol
_atom_site_label
_atom_site_fract_x
_atom_site_fract_y
_atom_site_fract_z
_atom_site_U_iso_or_equiv
_atom_site_adp_type
_atom_site_calc_flag
_atom_site_occupancy
O O33 0.4813(5) 1.0147(3) 0.9230(3) 0.0554(6) Uani d 1
H H33B 0.629(11) 0.977(6) 0.919(5) 0.083 Uiso d 1
H H41 0.147(9) 0.465(6) 0.794(5) 0.083 Uiso d 1
H H33A 0.458(10) 1.092(7) 0.887(5) 0.083 Uiso d 1
H H92 0.352(9) 0.869(6) 0.864(5) 0.083 Uiso d 1
Cl Cl1 0.75049(16) 0.24572(10) 0.42096(9) 0.0652(3) Uani d 1
Cl Cl2 0.50084(18) 0.01516(11) 0.57338(11) 0.0759(3) Uani d 1
Cl Cl3 0.88358(15) 0.16349(14) 0.67617(11) 0.0742(3) Uani d 1
N N41 0.1053(4) 0.5403(3) 0.7462(2) 0.0403(5) Uani d 1
C C1 0.6395(5) 0.1924(3) 0.5785(3) 0.0432(6) Uani d 1
C C7 -0.1436(5) 0.7761(4) 0.3642(3) 0.0424(6) Uani d 1
C C9 0.0625(5) 0.7901(3) 0.8625(3) 0.0439(6) Uani d 1
C C3 0.3699(5) 0.4434(3) 0.5739(3) 0.0412(6) Uani d 1
H H3 0.4282 0.4569 0.4880 0.049 Uiso calc 1
C C10 -0.0576(5) 0.6530(3) 0.8145(3) 0.0402(6) Uani d 1
H H10 -0.1704 0.6956 0.7526 0.048 Uiso calc 1
C C5 0.1234(5) 0.6912(3) 0.5398(3) 0.0414(6) Uani d 1
H H5A 0.2526 0.7135 0.4764 0.050 Uiso calc 1
H H5B 0.0854 0.7828 0.5913 0.050 Uiso calc 1
C C111 -0.0514(5) 0.4758(4) 1.0193(3) 0.0455(6) Uani d 1
C C2 0.4540(5) 0.3128(3) 0.6460(3) 0.0386(5) Uani d 1
C C6 -0.0917(6) 0.6567(4) 0.4700(3) 0.0472(7) Uani d 1
H H6A -0.0645 0.5545 0.4328 0.057 Uiso calc 1
H H6B -0.2285 0.6543 0.5321 0.057 Uiso calc 1
C C11 -0.2023(5) 0.5712(4) 0.9264(3) 0.0475(7) Uani d 1
H H11A -0.3005 0.6496 0.9745 0.057 Uiso calc 1
H H11B -0.3071 0.5033 0.8897 0.057 Uiso calc 1
C C112 0.0981(7) 0.5453(4) 1.0959(3) 0.0584(8) Uani d 1
H H112 0.1040 0.6532 1.0916 0.070 Uiso calc 1
C C8 -0.4279(7) 0.8699(5) 0.2188(4) 0.0649(10) Uani d 1
H H8A -0.5833 0.8501 0.1953 0.097 Uiso calc 1
H H8B -0.3165 0.8573 0.1446 0.097 Uiso calc 1
H H8C -0.4299 0.9745 0.2481 0.097 Uiso calc 1
C C116 -0.0616(8) 0.3156(4) 1.0306(4) 0.0638(9) Uani d 1
H H116 -0.1627 0.2664 0.9813 0.077 Uiso calc 1
C C115 0.0793(10) 0.2279(5) 1.1156(4) 0.0792(13) Uani d 1
H H115 0.0718 0.1202 1.1222 0.095 Uiso calc 1
C C113 0.2391(9) 0.4563(6) 1.1789(4) 0.0734(11) Uani d 1
H H113 0.3422 0.5039 1.2280 0.088 Uiso calc 1
C C114 0.2259(9) 0.2964(6) 1.1884(4) 0.0774(13) Uani d 1
H H114 0.3183 0.2363 1.2450 0.093 Uiso calc 1
O O72 -0.3587(4) 0.7608(3) 0.3218(2) 0.0535(5) Uani d 1
O O92 0.2915(4) 0.7852(3) 0.8366(3) 0.0554(5) Uani d 1
O O91 -0.0517(4) 0.8944(3) 0.9190(3) 0.0591(6) Uani d 1
O O71 -0.0124(5) 0.8698(3) 0.3220(3) 0.0637(7) Uani d 1
C C4 0.2004(5) 0.5547(3) 0.6269(3) 0.0370(5) Uani d 1
O O21 0.3934(4) 0.2806(2) 0.7613(2) 0.0473(5) Uani d 1

loop_
_atom_site_aniso_label
_atom_site_aniso_U_11
_atom_site_aniso_U_22
_atom_site_aniso_U_33
_atom_site_aniso_U_12
_atom_site_aniso_U_13
_atom_site_aniso_U_23
O33 0.0494(13) 0.0492(13) 0.0673(15) -0.0017(11) -0.0076(11) 0.0051(11)
Cl1 0.0759(6) 0.0560(5) 0.0586(5) 0.0031(4) 0.0241(4) -0.0061(4)
Cl2 0.0741(6) 0.0476(4) 0.1050(8) -0.0204(4) 0.0308(5) -0.0288(5)
Cl3 0.0413(4) 0.0946(7) 0.0838(6) 0.0154(4) -0.0058(4) -0.0032(5)
N41 0.0439(13) 0.0350(11) 0.0398(12) 0.0079(10) -0.0005(9) 0.0012(9)
C1 0.0375(14) 0.0379(14) 0.0531(16) -0.0024(11) 0.0056(11) -0.0056(11)
C7 0.0410(14) 0.0435(15) 0.0412(14) 0.0029(12) -0.0024(11) 0.0028(11)
C9 0.0441(14) 0.0397(14) 0.0459(15) 0.0077(11) -0.0048(11) 0.0056(12)
C3 0.0417(14) 0.0403(14) 0.0398(13) 0.0013(11) 0.0024(10) 0.0017(11)
C10 0.0375(13) 0.0376(13) 0.0444(14) 0.0073(11) -0.0052(11) -0.0035(11)
C5 0.0419(14) 0.0338(13) 0.0481(15) -0.0020(10) -0.0039(11) 0.0043(11)
C111 0.0480(15) 0.0477(16) 0.0385(13) 0.0000(13) 0.0078(12) -0.0018(12)
C2 0.0349(12) 0.0363(13) 0.0440(14) 0.0022(10) -0.0012(10) -0.0049(10)
C6 0.0478(16) 0.0414(15) 0.0532(16) -0.0051(12) -0.0114(13) 0.0081(13)
C11 0.0387(14) 0.0508(17) 0.0516(16) 0.0032(12) 0.0001(12) -0.0028(13)
C112 0.075(2) 0.0510(19) 0.0489(17) -0.0038(17) -0.0081(16) 0.0032(14)
C8 0.063(2) 0.081(3) 0.0495(18) 0.0133(19) -0.0149(15) 0.0064(17)
C116 0.082(3) 0.0495(19) 0.059(2) -0.0072(17) 0.0021(18) -0.0027(15)
C115 0.115(4) 0.049(2) 0.069(3) 0.007(2) 0.006(3) 0.0063(18)
C113 0.084(3) 0.085(3) 0.052(2) -0.004(2) -0.0171(19) 0.0069(19)
C114 0.093(3) 0.078(3) 0.055(2) 0.026(2) -0.002(2) 0.013(2)
O72 0.0482(12) 0.0614(14) 0.0511(12) -0.0012(10) -0.0121(9) 0.0063(10)
O92 0.0449(12) 0.0501(13) 0.0709(14) -0.0013(10) -0.0017(10) -0.0073(11)
O91 0.0540(13) 0.0445(12) 0.0778(16) 0.0107(10) -0.0050(11) -0.0166(11)
O71 0.0538(14) 0.0628(15) 0.0738(16) -0.0076(11) -0.0098(12) 0.0244(12)
C4 0.0379(12) 0.0331(13) 0.0400(13) -0.0025(10) -0.0037(10) 0.0014(10)
O21 0.0524(12) 0.0423(11) 0.0432(11) 0.0133(9) 0.0038(8) 0.0029(9)

loop_
_atom_type_symbol
_atom_type_description
_atom_type_scat_dispersion_real
_atom_type_scat_dispersion_imag
_atom_type_scat_source
C C 0.0033 0.0016 'International Tables Vol C Tables 4.2.6.8 and 6.1.1.4'
H H 0.0000 0.0000 'International Tables Vol C Tables 4.2.6.8 and 6.1.1.4'
N N 0.0061 0.0033 'International Tables Vol C Tables 4.2.6.8 and 6.1.1.4'
O O 0.0106 0.0060 'International Tables Vol C Tables 4.2.6.8 and 6.1.1.4'
Cl Cl 0.1484 0.1585 'International Tables Vol C Tables 4.2.6.8 and 6.1.1.4'

loop_
_geom_angle_atom_site_label_1
_geom_angle_atom_site_label_2
_geom_angle_atom_site_label_3
_geom_angle
H33B O33 H33A 115(6)
C4 N41 C10 126.9(2)
C4 N41 H41 121(4)
C10 N41 H41 112(4)
C2 C1 Cl1 116.0(2)
C2 C1 Cl3 107.9(2)
Cl1 C1 Cl3 107.55(16)
C2 C1 Cl2 107.0(2)
Cl1 C1 Cl2 109.06(17)
Cl3 C1 Cl2 109.22(17)
O71 C7 O72 124.4(3)
O71 C7 C6 125.1(3)
O72 C7 C6 110.5(2)
O91 C9 O92 124.1(3)
O91 C9 C10 121.0(3)
O92 C9 C10 114.9(3)
C2 C3 C4 122.1(3)
C2 C3 H3 119.0
C4 C3 H3 119.0
N41 C10 C9 113.6(2)
N41 C10 C11 110.4(2)
C9 C10 C11 111.3(2)
N41 C10 H10 107.1
C9 C10 H10 107.1
C11 C10 H10 107.1
C4 C5 C6 110.9(2)
C4 C5 H5A 109.5
C6 C5 H5A 109.5
C4 C5 H5B 109.5
C6 C5 H5B 109.5
H5A C5 H5B 108.0
C116 C111 C112 118.3(3)
C116 C111 C11 120.3(3)
C112 C111 C11 121.4(3)
O21 C2 C3 125.9(3)
O21 C2 C1 115.3(2)
C3 C2 C1 118.7(3)
C7 C6 C5 112.0(2)
C7 C6 H6A 109.2
C5 C6 H6A 109.2
C7 C6 H6B 109.2
C5 C6 H6B 109.2
H6A C6 H6B 107.9
C111 C11 C10 113.8(2)
C111 C11 H11A 108.8
C10 C11 H11A 108.8
C111 C11 H11B 108.8
C10 C11 H11B 108.8
H11A C11 H11B 107.7
C111 C112 C113 120.9(4)
C111 C112 H112 119.6
C113 C112 H112 119.6
O72 C8 H8A 109.5
O72 C8 H8B 109.5
H8A C8 H8B 109.5
O72 C8 H8C 109.5
H8A C8 H8C 109.5
H8B C8 H8C 109.5
C111 C116 C115 120.1(4)
C111 C116 H116 119.9
C115 C116 H116 119.9
C114 C115 C116 121.0(4)
C114 C115 H115 119.5
C116 C115 H115 119.5
C114 C113 C112 119.7(4)
C114 C113 H113 120.1
C112 C113 H113 120.1
C115 C114 C113 119.9(4)
C115 C114 H114 120.1
C113 C114 H114 120.1
C7 O72 C8 115.5(3)
C9 O92 H92 111(3)
N41 C4 C3 122.1(2)
N41 C4 C5 120.6(2)
C3 C4 C5 117.4(2)

loop_
_geom_bond_atom_site_label_1
_geom_bond_atom_site_label_2
_geom_bond_distance
O33 H33B 0.87(6)
O33 H33A 0.76(6)
Cl1 C1 1.757(3)
Cl2 C1 1.772(3)
Cl3 C1 1.770(3)
N41 C4 1.314(4)
N41 C10 1.453(3)
N41 H41 0.83(5)
C1 C2 1.564(4)
C7 O71 1.186(4)
C7 O72 1.343(4)
C7 C6 1.500(4)
C9 O91 1.209(4)
C9 O92 1.303(4)
C9 C10 1.523(4)
C3 C2 1.397(4)
C3 C4 1.401(4)
C3 H3 0.9300
C10 C11 1.545(4)
C10 H10 0.9800
C5 C4 1.509(4)
C5 C6 1.517(4)
C5 H5A 0.9700
C5 H5B 0.9700
C111 C116 1.384(5)
C111 C112 1.385(5)
C111 C11 1.510(4)
C2 O21 1.241(4)
C6 H6A 0.9700
C6 H6B 0.9700
C11 H11A 0.9700
C11 H11B 0.9700
C112 C113 1.385(5)
C112 H112 0.9300
C8 O72 1.448(4)
C8 H8A 0.9600
C8 H8B 0.9600
C8 H8C 0.9600
C116 C115 1.393(6)
C116 H116 0.9300
C115 C114 1.344(7)
C115 H115 0.9300
C113 C114 1.382(7)
C113 H113 0.9300
C114 H114 0.9300
O92 H92 0.89(5)

loop_
_geom_hbond_atom_site_label_D
_geom_hbond_atom_site_label_H
_geom_hbond_atom_site_label_A
_geom_hbond_site_symmetry_A
_geom_hbond_distance_DH
_geom_hbond_distance_HA
_geom_hbond_distance_DA
_geom_hbond_angle_DHA
C6 H6A Cl1 1_455 0.97 2.94 3.774(3) 144.9
O33 H33B O91 1_655 0.87(6) 1.89(6) 2.766(4) 177(5)
N41 H41 O21 . 0.83(5) 2.05(6) 2.672(3) 131(5)
O33 H33A O21 1_565 0.76(6) 2.06(6) 2.815(3) 171(6)
O92 H92 O33 . 0.89(5) 1.66(5) 2.542(4) 175(5)
C3 H3 Cl1 . 0.93 2.55 3.031(3) 112.3

loop_
_geom_torsion_atom_site_label_1
_geom_torsion_atom_site_label_2
_geom_torsion_atom_site_label_3
_geom_torsion_atom_site_label_4
_geom_torsion
C4 N41 C10 C9 -76.6(4)
C4 N41 C10 C11 157.5(3)
O91 C9 C10 N41 178.7(3)
O92 C9 C10 N41 -0.6(4)
O91 C9 C10 C11 -56.0(3)
O92 C9 C10 C11 124.7(3)
C4 C3 C2 O21 -0.5(5)
C4 C3 C2 C1 178.8(3)
Cl1 C1 C2 O21 -173.6(2)
Cl3 C1 C2 O21 -53.0(3)
Cl2 C1 C2 O21 64.5(3)
Cl1 C1 C2 C3 7.0(4)
Cl3 C1 C2 C3 127.7(3)
Cl2 C1 C2 C3 -114.9(3)
O71 C7 C6 C5 13.3(5)
O72 C7 C6 C5 -167.8(3)
C4 C5 C6 C7 -168.9(3)
C116 C111 C11 C10 -115.5(3)
C112 C111 C11 C10 65.1(4)
N41 C10 C11 C111 54.1(3)
C9 C10 C11 C111 -73.0(3)
C116 C111 C112 C113 1.9(6)
C11 C111 C112 C113 -178.7(4)
C112 C111 C116 C115 -1.1(5)
C11 C111 C116 C115 179.5(4)
C111 C116 C115 C114 0.3(7)
C111 C112 C113 C114 -1.9(7)
C116 C115 C114 C113 -0.3(7)
C112 C113 C114 C115 1.0(7)
O71 C7 O72 C8 -0.8(5)
C6 C7 O72 C8 -179.7(3)
C10 N41 C4 C3 175.1(3)
C10 N41 C4 C5 -7.0(4)
C2 C3 C4 N41 -2.2(5)
C2 C3 C4 C5 179.8(3)
C6 C5 C4 N41 -86.6(3)
C6 C5 C4 C3 91.4(3)
